data_4307978
loop_
_publ_author_name
'Keith Izod'
'Corinne Wills'
'William Clegg'
'Ross W. Harrington'

_publ_section_title
;
Alkaline Earth Metal Complexes of a Phosphine-Borane-Stabilized
Carbanion: Synthesis, Structures, and Stabilities
;
_journal_name_full 'Inorganic Chemistry'
_journal_page_first 4320
_journal_page_last 4325
_journal_paper_doi 10.1021/ic062459l
_journal_volume 46
_journal_year 2007
_chemical_formula_moiety 'C38 H94 B2 Ba O5 P2 Si4'
_chemical_formula_sum 'C38 H94 B2 Ba O5 P2 Si4'
_chemical_formula_weight 964.39
_chemical_name_systematic
;
 ?
;
_space_group_IT_number 29
_symmetry_cell_setting orthorhombic
_symmetry_space_group_name_Hall 'P 2c -2ac'
_symmetry_space_group_name_H-M 'P c a 21'
_atom_sites_solution_hydrogens geom
_atom_sites_solution_primary direct
_atom_sites_solution_secondary difmap
_audit_creation_method SHELXL-97
_cell_angle_alpha 90.00
_cell_angle_beta 90.00
_cell_angle_gamma 90.00
_cell_formula_units_Z 4
_cell_length_a 17.541(4)
_cell_length_b 13.8433(7)
_cell_length_c 22.928(11)
_cell_measurement_reflns_used 382
_cell_measurement_temperature 150(2)
_cell_measurement_theta_max 27.5
_cell_measurement_theta_min 2.50
_cell_volume 5567(3)
_computing_cell_refinement EvalCCD
_computing_data_collection 'Nonius COLLECT'
_computing_data_reduction EvalCCD
_computing_molecular_graphics 'Bruker SHELXTL'
_computing_publication_material 'Bruker SHELXTL and local programs'
_computing_structure_refinement 'Bruker SHELXTL'
_computing_structure_solution 'Bruker SHELXTL'
_diffrn_ambient_temperature 150(2)
_diffrn_measured_fraction_theta_full 0.993
_diffrn_measured_fraction_theta_max 0.993
_diffrn_measurement_device_type 'Nonius KappaCCD diffractometer'
_diffrn_measurement_method '\f and \w scans'
_diffrn_radiation_monochromator graphite
_diffrn_radiation_source 'sealed tube'
_diffrn_radiation_type MoK\a
_diffrn_radiation_wavelength 0.71073
_diffrn_reflns_av_R_equivalents 0.0384
_diffrn_reflns_av_sigmaI/netI 0.0246
_diffrn_reflns_limit_h_max 20
_diffrn_reflns_limit_h_min -20
_diffrn_reflns_limit_k_max 16
_diffrn_reflns_limit_k_min -16
_diffrn_reflns_limit_l_max 27
_diffrn_reflns_limit_l_min -27
_diffrn_reflns_number 74138
_diffrn_reflns_theta_full 25.00
_diffrn_reflns_theta_max 25.00
_diffrn_reflns_theta_min 4.15
_diffrn_standards_number 0
_exptl_absorpt_coefficient_mu 0.890
_exptl_absorpt_correction_T_max 0.856
_exptl_absorpt_correction_T_min 0.717
_exptl_absorpt_correction_type multi-scan
_exptl_absorpt_process_details SADABS
_exptl_crystal_colour colourless
_exptl_crystal_density_diffrn 1.151
_exptl_crystal_density_method 'not measured'
_exptl_crystal_description slab
_exptl_crystal_F_000 2056
_exptl_crystal_size_max 0.40
_exptl_crystal_size_mid 0.40
_exptl_crystal_size_min 0.18
_refine_diff_density_max 0.999
_refine_diff_density_min -0.626
_refine_diff_density_rms 0.096
_refine_ls_abs_structure_details 'Flack H D (1983), Acta Cryst. A39, 876-881'
_refine_ls_abs_structure_Flack 0.47(2)
_refine_ls_extinction_coef 0.00023(19)
_refine_ls_extinction_expression Fc^*^=kFc[1+0.001xFc^2^\l^3^/sin(2\q)]^-1/4^
_refine_ls_extinction_method SHELXL
_refine_ls_goodness_of_fit_ref 1.056
_refine_ls_hydrogen_treatment mixed
_refine_ls_matrix_type full
_refine_ls_number_parameters 489
_refine_ls_number_reflns 9755
_refine_ls_number_restraints 237
_refine_ls_restrained_S_all 1.065
_refine_ls_R_factor_all 0.0661
_refine_ls_R_factor_gt 0.0491
_refine_ls_shift/su_max 0.001
_refine_ls_shift/su_mean 0.000
_refine_ls_structure_factor_coef Fsqd
_refine_ls_weighting_details 'calc w=1/[\s^2^(Fo^2^)+(0.0478P)^2^+21.2543P] where P=(Fo^2^+2Fc^2^)/3'
_refine_ls_weighting_scheme calc
_refine_ls_wR_factor_gt 0.1139
_refine_ls_wR_factor_ref 0.1281
_reflns_number_gt 8000
_reflns_number_total 9755
_reflns_threshold_expression I>2\s(I)
_cod_data_source_file ic062459l-file002_4.cif
_cod_data_source_block ki245_compound_8
_cod_original_cell_volume 5568(3)
_cod_database_code 4307978

loop_
_symmetry_equiv_pos_as_xyz
'x, y, z'
'-x, -y, z+1/2'
'x+1/2, -y, z'
'-x+1/2, y, z+1/2'

loop_
_atom_site_label
_atom_site_type_symbol
_atom_site_fract_x
_atom_site_fract_y
_atom_site_fract_z
_atom_site_U_iso_or_equiv
_atom_site_adp_type
_atom_site_occupancy
_atom_site_symmetry_multiplicity
_atom_site_calc_flag
_atom_site_refinement_flags
_atom_site_disorder_assembly
_atom_site_disorder_group
Ba Ba 0.353706(17) 0.74917(3) 0.42807(3) 0.03011(11) Uani 1 1 d . . .
P1 P 0.35110(11) 1.08059(14) 0.50849(10) 0.0495(5) Uani 1 1 d D . .
P2 P 0.32526(9) 0.44151(11) 0.32069(7) 0.0304(3) Uani 1 1 d D . .
Si1 Si 0.46505(15) 1.0422(2) 0.60516(11) 0.0642(7) Uani 1 1 d . . .
Si2 Si 0.41345(15) 1.2542(2) 0.57768(17) 0.0808(10) Uani 1 1 d . . .
Si3 Si 0.48721(13) 0.4413(2) 0.27937(14) 0.0752(9) Uani 1 1 d . . .
Si4 Si 0.38407(14) 0.26355(13) 0.25296(8) 0.0416(5) Uani 1 1 d . . .
O1 O 0.4762(3) 0.8220(4) 0.3666(2) 0.0553(14) Uani 1 1 d U . .
O2 O 0.4807(3) 0.6817(4) 0.4861(3) 0.0578(15) Uani 1 1 d U . .
O3 O 0.3026(4) 0.6604(4) 0.5287(2) 0.0585(15) Uani 1 1 d U . .
O4 O 0.1977(3) 0.7661(4) 0.4364(4) 0.0697(18) Uani 1 1 d U . .
O5 O 0.3011(3) 0.8258(4) 0.3229(2) 0.0514(13) Uani 1 1 d U . .
B1 B 0.3539(5) 0.9448(6) 0.4870(4) 0.047(2) Uani 1 1 d D . .
H1A H 0.313(2) 0.931(3) 0.4457(17) 0.056 Uiso 1 1 d D . .
H1B H 0.4179(18) 0.922(3) 0.474(2) 0.056 Uiso 1 1 d D . .
H1C H 0.333(3) 0.895(3) 0.5267(16) 0.056 Uiso 1 1 d D . .
B2 B 0.3442(4) 0.5593(6) 0.3633(3) 0.0338(17) Uani 1 1 d D . .
H2D H 0.2836(18) 0.598(3) 0.3750(18) 0.041 Uiso 1 1 d D . .
H2E H 0.378(2) 0.544(3) 0.4075(14) 0.041 Uiso 1 1 d D . .
H2F H 0.380(2) 0.615(2) 0.3338(16) 0.041 Uiso 1 1 d D . .
C1 C 0.4148(4) 1.1248(6) 0.5583(4) 0.049(2) Uani 1 1 d . . .
C2 C 0.3604(6) 1.1390(6) 0.4370(4) 0.077(3) Uani 1 1 d . . .
H2A H 0.3226 1.1119 0.4101 0.115 Uiso 1 1 calc R . .
H2B H 0.4117 1.1278 0.4216 0.115 Uiso 1 1 calc R . .
H2C H 0.3517 1.2086 0.4411 0.115 Uiso 1 1 calc R . .
C3 C 0.2518(5) 1.1075(7) 0.5253(6) 0.093(4) Uani 1 1 d . . .
H3A H 0.2189 1.0800 0.4949 0.139 Uiso 1 1 calc R . .
H3B H 0.2445 1.1776 0.5267 0.139 Uiso 1 1 calc R . .
H3C H 0.2385 1.0793 0.5631 0.139 Uiso 1 1 calc R . .
C4 C 0.5305(17) 1.1049(16) 0.6554(11) 0.294(19) Uani 1 1 d . . .
H4A H 0.5572 1.1564 0.6344 0.441 Uiso 1 1 calc R . .
H4B H 0.5677 1.0587 0.6709 0.441 Uiso 1 1 calc R . .
H4C H 0.5013 1.1329 0.6877 0.441 Uiso 1 1 calc R . .
C5 C 0.5385(12) 0.9725(14) 0.5696(8) 0.216(12) Uani 1 1 d . . .
H5A H 0.5726 1.0161 0.5482 0.324 Uiso 1 1 calc R . .
H5B H 0.5151 0.9269 0.5423 0.324 Uiso 1 1 calc R . .
H5C H 0.5678 0.9368 0.5989 0.324 Uiso 1 1 calc R . .
C6 C 0.4122(13) 0.946(2) 0.6389(10) 0.34(2) Uani 1 1 d . . .
H6A H 0.4465 0.9070 0.6632 0.514 Uiso 1 1 calc R . .
H6B H 0.3897 0.9046 0.6086 0.514 Uiso 1 1 calc R . .
H6C H 0.3716 0.9729 0.6632 0.514 Uiso 1 1 calc R . .
C7 C 0.3668(7) 1.3388(7) 0.5219(6) 0.109(5) Uani 1 1 d . . .
H7A H 0.3686 1.4053 0.5364 0.163 Uiso 1 1 calc R . .
H7B H 0.3136 1.3195 0.5159 0.163 Uiso 1 1 calc R . .
H7C H 0.3943 1.3347 0.4848 0.163 Uiso 1 1 calc R . .
C8 C 0.3644(7) 1.2818(10) 0.6487(6) 0.109(5) Uani 1 1 d . . .
H8A H 0.3659 1.3516 0.6559 0.163 Uiso 1 1 calc R . .
H8B H 0.3904 1.2479 0.6805 0.163 Uiso 1 1 calc R . .
H8C H 0.3112 1.2603 0.6467 0.163 Uiso 1 1 calc R . .
C9 C 0.5122(6) 1.3080(10) 0.5839(7) 0.142(7) Uani 1 1 d . . .
H9A H 0.5081 1.3764 0.5943 0.213 Uiso 1 1 calc R . .
H9B H 0.5386 1.3018 0.5465 0.213 Uiso 1 1 calc R . .
H9C H 0.5409 1.2737 0.6141 0.213 Uiso 1 1 calc R . .
C10 C 0.4010(4) 0.3749(5) 0.2941(3) 0.0327(14) Uani 1 1 d . . .
C11 C 0.2557(4) 0.4730(6) 0.2643(4) 0.065(3) Uani 1 1 d . . .
H11A H 0.2144 0.5109 0.2816 0.098 Uiso 1 1 calc R . .
H11B H 0.2348 0.4138 0.2471 0.098 Uiso 1 1 calc R . .
H11C H 0.2808 0.5112 0.2338 0.098 Uiso 1 1 calc R . .
C12 C 0.2645(5) 0.3743(6) 0.3712(4) 0.067(3) Uani 1 1 d . . .
H12A H 0.2232 0.4162 0.3849 0.100 Uiso 1 1 calc R . .
H12B H 0.2949 0.3526 0.4045 0.100 Uiso 1 1 calc R . .
H12C H 0.2428 0.3182 0.3511 0.100 Uiso 1 1 calc R . .
C13 C 0.4743(10) 0.5456(9) 0.2264(6) 0.150(7) Uani 1 1 d . . .
H13A H 0.5232 0.5786 0.2209 0.224 Uiso 1 1 calc R . .
H13B H 0.4369 0.5913 0.2422 0.224 Uiso 1 1 calc R . .
H13C H 0.4562 0.5208 0.1889 0.224 Uiso 1 1 calc R . .
C14 C 0.5351(5) 0.4983(11) 0.3455(7) 0.141(7) Uani 1 1 d . . .
H14A H 0.5811 0.5329 0.3331 0.211 Uiso 1 1 calc R . .
H14B H 0.5491 0.4476 0.3734 0.211 Uiso 1 1 calc R . .
H14C H 0.4998 0.5436 0.3641 0.211 Uiso 1 1 calc R . .
C15 C 0.5640(6) 0.3642(11) 0.2446(7) 0.162(9) Uani 1 1 d . . .
H15A H 0.6095 0.4036 0.2378 0.243 Uiso 1 1 calc R . .
H15B H 0.5454 0.3387 0.2074 0.243 Uiso 1 1 calc R . .
H15C H 0.5767 0.3105 0.2707 0.243 Uiso 1 1 calc R . .
C16 C 0.4547(7) 0.1655(7) 0.2706(5) 0.087(3) Uani 1 1 d . . .
H16A H 0.4430 0.1078 0.2476 0.131 Uiso 1 1 calc R . .
H16B H 0.4517 0.1498 0.3122 0.131 Uiso 1 1 calc R . .
H16C H 0.5063 0.1879 0.2613 0.131 Uiso 1 1 calc R . .
C17 C 0.2881(6) 0.2036(6) 0.2670(5) 0.083(3) Uani 1 1 d . . .
H17A H 0.2841 0.1448 0.2434 0.124 Uiso 1 1 calc R . .
H17B H 0.2471 0.2482 0.2562 0.124 Uiso 1 1 calc R . .
H17C H 0.2838 0.1871 0.3084 0.124 Uiso 1 1 calc R . .
C18 C 0.3866(5) 0.2812(6) 0.1721(3) 0.0516(19) Uani 1 1 d . . .
H18A H 0.3774 0.2193 0.1526 0.077 Uiso 1 1 calc R . .
H18B H 0.4367 0.3062 0.1606 0.077 Uiso 1 1 calc R . .
H18C H 0.3470 0.3275 0.1607 0.077 Uiso 1 1 calc R . .
C19 C 0.2674(9) 0.9194(7) 0.3188(5) 0.107(4) Uani 1 1 d U . .
H19A H 0.3056 0.9702 0.3271 0.129 Uiso 1 1 calc R . .
H19B H 0.2248 0.9259 0.3468 0.129 Uiso 1 1 calc R . .
C20 C 0.2391(12) 0.9277(8) 0.2578(6) 0.146(6) Uani 1 1 d U . .
H20A H 0.1830 0.9351 0.2576 0.175 Uiso 1 1 calc R . .
H20B H 0.2618 0.9851 0.2387 0.175 Uiso 1 1 calc R . .
C21 C 0.2588(11) 0.8482(10) 0.2291(5) 0.136(6) Uani 1 1 d U . .
H21A H 0.2911 0.8656 0.1952 0.163 Uiso 1 1 calc R . .
H21B H 0.2124 0.8156 0.2142 0.163 Uiso 1 1 calc R . .
C22 C 0.3011(9) 0.7816(8) 0.2678(4) 0.093(4) Uani 1 1 d U . .
H22A H 0.2755 0.7179 0.2696 0.112 Uiso 1 1 calc R . .
H22B H 0.3539 0.7723 0.2536 0.112 Uiso 1 1 calc R . .
C23 C 0.4917(9) 0.9158(8) 0.3541(8) 0.145(6) Uani 1 1 d U . .
H23A H 0.4739 0.9565 0.3868 0.174 Uiso 1 1 calc R . .
H23B H 0.4627 0.9347 0.3189 0.174 Uiso 1 1 calc R . .
C24 C 0.5671(10) 0.9337(11) 0.3447(10) 0.159(6) Uani 1 1 d U . .
H24A H 0.5904 0.9656 0.3790 0.191 Uiso 1 1 calc R . .
H24B H 0.5743 0.9754 0.3101 0.191 Uiso 1 1 calc R . .
C25 C 0.5988(8) 0.8419(13) 0.3356(10) 0.179(7) Uani 1 1 d U . .
H25A H 0.6363 0.8264 0.3665 0.214 Uiso 1 1 calc R . .
H25B H 0.6247 0.8389 0.2973 0.214 Uiso 1 1 calc R . .
C26 C 0.5323(11) 0.7726(9) 0.3376(8) 0.149(7) Uani 1 1 d U . .
H26A H 0.5155 0.7552 0.2977 0.179 Uiso 1 1 calc R . .
H26B H 0.5462 0.7128 0.3588 0.179 Uiso 1 1 calc R . .
C27 C 0.5497(8) 0.7291(10) 0.4963(8) 0.122(5) Uani 1 1 d U . .
H27A H 0.5456 0.7697 0.5318 0.147 Uiso 1 1 calc R . .
H27B H 0.5622 0.7716 0.4629 0.147 Uiso 1 1 calc R . .
C28 C 0.6102(6) 0.6559(11) 0.5041(6) 0.101(3) Uani 1 1 d U . .
H28A H 0.6424 0.6513 0.4688 0.121 Uiso 1 1 calc R . .
H28B H 0.6429 0.6720 0.5379 0.121 Uiso 1 1 calc R . .
C29 C 0.5704(7) 0.5687(9) 0.5138(7) 0.109(4) Uani 1 1 d U . .
H29A H 0.5853 0.5412 0.5520 0.131 Uiso 1 1 calc R . .
H29B H 0.5837 0.5213 0.4831 0.131 Uiso 1 1 calc R . .
C30 C 0.4861(5) 0.5873(7) 0.5130(5) 0.079(3) Uani 1 1 d U . .
H30A H 0.4590 0.5379 0.4897 0.095 Uiso 1 1 calc R . .
H30B H 0.4648 0.5880 0.5530 0.095 Uiso 1 1 calc R . .
C31 C 0.3117(8) 0.6966(9) 0.5883(4) 0.088(4) Uani 1 1 d U . .
H31A H 0.3663 0.7006 0.5989 0.105 Uiso 1 1 calc R . .
H31B H 0.2886 0.7615 0.5924 0.105 Uiso 1 1 calc R . .
C32 C 0.2727(12) 0.6275(11) 0.6245(5) 0.156(7) Uani 1 1 d U . .
H32A H 0.3099 0.5978 0.6516 0.187 Uiso 1 1 calc R . .
H32B H 0.2340 0.6616 0.6483 0.187 Uiso 1 1 calc R . .
C33 C 0.2377(7) 0.5561(7) 0.5932(4) 0.075(3) Uani 1 1 d U . .
H33A H 0.1827 0.5534 0.6026 0.090 Uiso 1 1 calc R . .
H33B H 0.2608 0.4925 0.6022 0.090 Uiso 1 1 calc R . .
C34 C 0.2495(6) 0.5813(6) 0.5296(4) 0.060(2) Uani 1 1 d U . .
H34A H 0.2703 0.5253 0.5080 0.071 Uiso 1 1 calc R . .
H34B H 0.2006 0.6006 0.5114 0.071 Uiso 1 1 calc R . .
C35 C 0.1554(6) 0.8234(8) 0.4777(6) 0.095(3) Uani 1 1 d U . .
H35A H 0.1811 0.8861 0.4846 0.114 Uiso 1 1 calc R . .
H35B H 0.1508 0.7890 0.5154 0.114 Uiso 1 1 calc R . .
C36 C 0.0770(8) 0.8392(12) 0.4507(6) 0.144(5) Uani 1 1 d U . .
H36A H 0.0772 0.8935 0.4227 0.172 Uiso 1 1 calc R . .
H36B H 0.0376 0.8507 0.4809 0.172 Uiso 1 1 calc R . .
C37 C 0.0649(6) 0.7386(15) 0.4190(7) 0.159(6) Uani 1 1 d U . .
H37A H 0.0467 0.6882 0.4463 0.191 Uiso 1 1 calc R . .
H37B H 0.0288 0.7441 0.3859 0.191 Uiso 1 1 calc R . .
C38 C 0.1438(5) 0.7190(10) 0.3986(5) 0.091(3) Uani 1 1 d U . .
H38A H 0.1533 0.6485 0.3986 0.109 Uiso 1 1 calc R . .
H38B H 0.1502 0.7431 0.3583 0.109 Uiso 1 1 calc R . .

loop_
_atom_site_aniso_label
_atom_site_aniso_U_11
_atom_site_aniso_U_22
_atom_site_aniso_U_33
_atom_site_aniso_U_23
_atom_site_aniso_U_13
_atom_site_aniso_U_12
Ba 0.03863(18) 0.02404(16) 0.02767(16) -0.00059(14) 0.0043(2) -0.00090(16)
P1 0.0407(10) 0.0423(10) 0.0654(12) -0.0221(10) -0.0136(9) 0.0061(8)
P2 0.0305(8) 0.0264(7) 0.0342(8) -0.0006(7) 0.0034(7) 0.0019(6)
Si1 0.0633(15) 0.0796(17) 0.0497(12) 0.0109(12) -0.0152(11) -0.0155(13)
Si2 0.0466(14) 0.0727(18) 0.123(3) -0.0668(18) -0.0132(15) 0.0049(12)
Si3 0.0338(11) 0.0901(19) 0.102(2) -0.0522(17) 0.0242(13) -0.0134(12)
Si4 0.0599(13) 0.0344(10) 0.0306(10) -0.0020(8) 0.0072(9) 0.0083(9)
O1 0.055(3) 0.055(3) 0.056(3) 0.013(3) 0.016(3) -0.004(3)
O2 0.050(3) 0.057(3) 0.067(4) 0.016(3) -0.019(3) -0.012(3)
O3 0.075(4) 0.064(4) 0.036(3) 0.007(3) 0.010(3) -0.016(3)
O4 0.056(3) 0.070(4) 0.083(5) 0.002(3) 0.031(4) 0.019(3)
O5 0.071(4) 0.043(3) 0.041(3) -0.001(2) -0.011(3) 0.007(2)
B1 0.060(6) 0.034(4) 0.046(5) -0.017(4) -0.004(4) 0.000(4)
B2 0.033(4) 0.030(4) 0.038(4) -0.005(3) 0.003(3) 0.006(3)
C1 0.041(4) 0.057(5) 0.049(4) -0.031(4) -0.014(4) 0.002(4)
C2 0.109(7) 0.044(4) 0.078(7) -0.006(5) -0.028(6) -0.001(4)
C3 0.037(4) 0.075(6) 0.166(11) -0.046(7) 0.002(6) 0.006(5)
C4 0.39(4) 0.21(2) 0.28(3) -0.12(2) -0.29(3) 0.14(2)
C5 0.26(2) 0.23(2) 0.163(16) 0.042(15) -0.008(16) 0.20(2)
C6 0.23(2) 0.56(5) 0.23(2) 0.33(3) -0.104(18) -0.24(3)
C7 0.113(9) 0.047(6) 0.166(13) -0.035(7) -0.010(9) 0.007(6)
C8 0.091(8) 0.127(10) 0.109(10) -0.088(9) 0.021(7) -0.003(7)
C9 0.066(7) 0.137(11) 0.223(17) -0.139(12) 0.034(9) -0.036(7)
C10 0.032(3) 0.030(3) 0.036(3) -0.005(3) -0.003(3) 0.003(3)
C11 0.046(4) 0.065(5) 0.085(6) -0.029(5) -0.038(4) 0.028(4)
C12 0.079(6) 0.039(4) 0.083(6) -0.012(4) 0.047(5) -0.012(4)
C13 0.228(18) 0.087(8) 0.133(12) -0.016(8) 0.106(12) -0.090(10)
C14 0.038(5) 0.164(12) 0.219(15) -0.150(12) -0.037(7) 0.027(6)
C15 0.041(6) 0.205(16) 0.239(18) -0.174(15) 0.052(8) -0.029(7)
C16 0.121(9) 0.066(6) 0.075(6) -0.008(5) 0.026(6) 0.046(6)
C17 0.114(8) 0.048(5) 0.086(7) -0.024(5) 0.036(6) -0.036(5)
C18 0.067(5) 0.064(5) 0.025(3) -0.006(3) -0.001(3) -0.003(4)
C19 0.215(13) 0.048(5) 0.059(5) 0.002(5) -0.025(8) 0.034(7)
C20 0.287(17) 0.062(6) 0.089(8) 0.003(6) -0.083(10) 0.059(9)
C21 0.237(15) 0.108(9) 0.062(6) -0.018(6) -0.067(8) 0.064(10)
C22 0.163(11) 0.067(6) 0.050(5) -0.007(4) -0.019(6) 0.035(6)
C23 0.157(10) 0.057(5) 0.220(14) 0.016(8) 0.131(11) 0.008(7)
C24 0.135(10) 0.092(7) 0.251(17) -0.025(11) 0.005(12) -0.070(7)
C25 0.088(8) 0.154(10) 0.294(18) 0.071(13) 0.122(11) 0.019(7)
C26 0.196(13) 0.067(6) 0.185(14) -0.040(8) 0.140(12) -0.020(7)
C27 0.085(7) 0.118(8) 0.163(12) 0.087(9) -0.053(8) -0.052(6)
C28 0.050(5) 0.171(10) 0.081(7) -0.007(8) 0.007(5) -0.017(5)
C29 0.094(7) 0.089(7) 0.145(11) -0.005(8) -0.047(8) 0.026(5)
C30 0.066(5) 0.073(6) 0.098(7) 0.047(6) -0.026(6) -0.011(5)
C31 0.119(9) 0.108(8) 0.036(4) 0.009(5) 0.001(5) -0.059(7)
C32 0.270(17) 0.146(11) 0.052(5) 0.017(6) -0.001(8) -0.145(11)
C33 0.104(8) 0.073(6) 0.047(5) 0.005(4) 0.011(5) -0.021(5)
C34 0.089(6) 0.041(4) 0.049(4) 0.010(4) 0.010(4) -0.013(4)
C35 0.078(6) 0.073(6) 0.134(9) -0.016(6) 0.065(6) -0.009(5)
C36 0.135(9) 0.189(12) 0.107(9) 0.044(7) 0.049(7) 0.118(9)
C37 0.056(5) 0.332(16) 0.090(10) -0.080(10) -0.013(6) 0.074(8)
C38 0.044(5) 0.131(9) 0.098(8) 0.001(6) 0.008(5) 0.027(5)

loop_
_atom_type_symbol
_atom_type_description
_atom_type_scat_dispersion_real
_atom_type_scat_dispersion_imag
_atom_type_scat_source
C C 0.0033 0.0016 'International Tables Vol C Tables 4.2.6.8 and 6.1.1.4'
H H 0.0000 0.0000 'International Tables Vol C Tables 4.2.6.8 and 6.1.1.4'
B B 0.0013 0.0007 'International Tables Vol C Tables 4.2.6.8 and 6.1.1.4'
Si Si 0.0817 0.0704 'International Tables Vol C Tables 4.2.6.8 and 6.1.1.4'
P P 0.1023 0.0942 'International Tables Vol C Tables 4.2.6.8 and 6.1.1.4'
Ba Ba -0.3244 2.2819 'International Tables Vol C Tables 4.2.6.8 and 6.1.1.4'
O O 0.0106 0.0060 'International Tables Vol C Tables 4.2.6.8 and 6.1.1.4'

loop_
_geom_angle_atom_site_label_1
_geom_angle_atom_site_label_2
_geom_angle_atom_site_label_3
_geom_angle
_geom_angle_site_symmetry_1
_geom_angle_site_symmetry_3
_geom_angle_publ_flag
O1 Ba O2 75.01(14) . . ?
O1 Ba O3 147.27(18) . . ?
O1 Ba O4 141.1(2) . . ?
O1 Ba O5 71.16(17) . . ?
O1 Ba B1 84.3(2) . . ?
O1 Ba H1A 86.7(11) . . ?
O1 Ba H1B 64.9(8) . . ?
O1 Ba H1C 103.3(7) . . ?
O1 Ba B2 96.3(2) . . ?
O1 Ba H2D 113.9(8) . . ?
O1 Ba H2E 99.3(9) . . ?
O1 Ba H2F 74.2(6) . . ?
O2 Ba O3 73.05(19) . . ?
O2 Ba O4 143.0(2) . . ?
O2 Ba O5 144.34(18) . . ?
O2 Ba B1 95.0(2) . . ?
O2 Ba H1A 117.9(7) . . ?
O2 Ba H1B 77.6(8) . . ?
O2 Ba H1C 88.0(9) . . ?
O2 Ba B2 89.26(19) . . ?
O2 Ba H2D 108.6(7) . . ?
O2 Ba H2E 68.3(6) . . ?
O2 Ba H2F 90.8(9) . . ?
O3 Ba O4 70.0(2) . . ?
O3 Ba O5 141.55(15) . . ?
O3 Ba B1 91.4(2) . . ?
O3 Ba H1A 101.9(10) . . ?
O3 Ba H1B 101.0(9) . . ?
O3 Ba H1C 68.7(6) . . ?
O3 Ba B2 90.3(2) . . ?
O3 Ba H2D 83.3(9) . . ?
O3 Ba H2E 75.4(8) . . ?
O3 Ba H2F 113.0(6) . . ?
O4 Ba O5 72.5(2) . . ?
O4 Ba B1 83.9(2) . . ?
O4 Ba H1A 68.8(9) . . ?
O4 Ba H1B 107.2(6) . . ?
O4 Ba H1C 76.8(9) . . ?
O4 Ba B2 93.05(19) . . ?
O4 Ba H2D 69.4(6) . . ?
O4 Ba H2E 103.8(8) . . ?
O4 Ba H2F 105.4(8) . . ?
O5 Ba B1 92.6(2) . . ?
O5 Ba H1A 71.4(7) . . ?
O5 Ba H1B 97.6(10) . . ?
O5 Ba H1C 110.4(7) . . ?
O5 Ba B2 83.58(18) . . ?
O5 Ba H2D 76.0(9) . . ?
O5 Ba H2E 106.2(6) . . ?
O5 Ba H2F 69.5(8) . . ?
B1 Ba H1A 23.3(6) . . ?
B1 Ba H1B 23.4(6) . . ?
B1 Ba H1C 22.7(5) . . ?
B1 Ba B2 175.7(2) . . ?
B1 Ba H2D 153.0(6) . . ?
B1 Ba H2E 161.0(6) . . ?
B1 Ba H2F 155.5(6) . . ?
H1A Ba H1B 41.6(10) . . ?
H1A Ba H1C 39.2(9) . . ?
H1A Ba B2 152.4(7) . . ?
H1A Ba H2D 132.8(12) . . ?
H1A Ba H2E 172.6(12) . . ?
H1A Ba H2F 140.3(13) . . ?
H1B Ba H1C 38.5(9) . . ?
H1B Ba B2 159.2(6) . . ?
H1B Ba H2D 173.3(13) . . ?
H1B Ba H2E 145.3(12) . . ?
H1B Ba H2F 139.0(12) . . ?
H1C Ba B2 158.7(6) . . ?
H1C Ba H2D 141.9(12) . . ?
H1C Ba H2E 141.5(11) . . ?
H1C Ba H2F 177.5(9) . . ?
B2 Ba H2D 23.7(6) . . ?
B2 Ba H2E 23.1(6) . . ?
B2 Ba H2F 23.4(6) . . ?
H2D Ba H2E 40.5(10) . . ?
H2D Ba H2F 40.6(10) . . ?
H2E Ba H2F 39.5(9) . . ?
B1 P1 C1 119.9(4) . . ?
B1 P1 C2 101.4(4) . . ?
B1 P1 C3 105.9(4) . . ?
C1 P1 C2 112.4(4) . . ?
C1 P1 C3 114.2(5) . . ?
C2 P1 C3 100.5(6) . . ?
B2 P2 C10 119.8(3) . . ?
B2 P2 C11 105.7(3) . . ?
B2 P2 C12 102.1(4) . . ?
C10 P2 C11 112.9(4) . . ?
C10 P2 C12 113.6(4) . . ?
C11 P2 C12 100.4(5) . . ?
C1 Si1 C4 112.2(7) . . ?
C1 Si1 C5 114.8(6) . . ?
C1 Si1 C6 118.4(8) . . ?
C4 Si1 C5 95.1(12) . . ?
C4 Si1 C6 113.7(12) . . ?
C5 Si1 C6 99.5(13) . . ?
C1 Si2 C7 115.9(4) . . ?
C1 Si2 C8 114.3(6) . . ?
C1 Si2 C9 112.9(5) . . ?
C7 Si2 C8 104.9(6) . . ?
C7 Si2 C9 101.6(7) . . ?
C8 Si2 C9 105.9(6) . . ?
C10 Si3 C13 114.1(6) . . ?
C10 Si3 C14 115.6(6) . . ?
C10 Si3 C15 112.8(5) . . ?
C13 Si3 C14 104.3(7) . . ?
C13 Si3 C15 104.1(8) . . ?
C14 Si3 C15 104.7(5) . . ?
C10 Si4 C16 112.9(4) . . ?
C10 Si4 C17 115.1(4) . . ?
C10 Si4 C18 113.3(4) . . ?
C16 Si4 C17 103.4(5) . . ?
C16 Si4 C18 107.0(4) . . ?
C17 Si4 C18 104.2(4) . . ?
Ba O1 C23 127.8(6) . . ?
Ba O1 C26 128.6(6) . . ?
C23 O1 C26 103.4(8) . . ?
Ba O2 C27 128.4(6) . . ?
Ba O2 C30 124.3(5) . . ?
C27 O2 C30 107.3(7) . . ?
Ba O3 C31 126.3(5) . . ?
Ba O3 C34 124.1(5) . . ?
C31 O3 C34 108.5(6) . . ?
Ba O4 C35 127.2(6) . . ?
Ba O4 C38 124.9(5) . . ?
C35 O4 C38 107.9(7) . . ?
Ba O5 C19 122.7(5) . . ?
Ba O5 C22 127.7(5) . . ?
C19 O5 C22 109.6(7) . . ?
Ba B1 P1 168.0(5) . . ?
Ba B1 H1A 60.3(18) . . ?
Ba B1 H1B 69.8(19) . . ?
Ba B1 H1C 80.0(19) . . ?
P1 B1 H1A 109.8(18) . . ?
P1 B1 H1B 110.0(18) . . ?
P1 B1 H1C 110.7(18) . . ?
H1A B1 H1B 109(2) . . ?
H1A B1 H1C 109(2) . . ?
H1B B1 H1C 109(2) . . ?
Ba B2 P2 173.1(4) . . ?
Ba B2 H2D 64.0(17) . . ?
Ba B2 H2E 73.2(18) . . ?
Ba B2 H2F 71.9(18) . . ?
P2 B2 H2D 109.2(17) . . ?
P2 B2 H2E 111.4(17) . . ?
P2 B2 H2F 110.3(17) . . ?
H2D B2 H2E 108.8(19) . . ?
H2D B2 H2F 107.5(19) . . ?
H2E B2 H2F 109.6(19) . . ?
P1 C1 Si1 119.4(5) . . ?
P1 C1 Si2 120.0(5) . . ?
Si1 C1 Si2 118.7(4) . . ?
P1 C2 H2A 109.5 . . ?
P1 C2 H2B 109.5 . . ?
P1 C2 H2C 109.5 . . ?
H2A C2 H2B 109.5 . . ?
H2A C2 H2C 109.5 . . ?
H2B C2 H2C 109.5 . . ?
P1 C3 H3A 109.5 . . ?
P1 C3 H3B 109.5 . . ?
P1 C3 H3C 109.5 . . ?
H3A C3 H3B 109.5 . . ?
H3A C3 H3C 109.5 . . ?
H3B C3 H3C 109.5 . . ?
Si1 C4 H4A 109.5 . . ?
Si1 C4 H4B 109.5 . . ?
Si1 C4 H4C 109.5 . . ?
H4A C4 H4B 109.5 . . ?
H4A C4 H4C 109.5 . . ?
H4B C4 H4C 109.5 . . ?
Si1 C5 H5A 109.5 . . ?
Si1 C5 H5B 109.5 . . ?
Si1 C5 H5C 109.5 . . ?
H5A C5 H5B 109.5 . . ?
H5A C5 H5C 109.5 . . ?
H5B C5 H5C 109.5 . . ?
Si1 C6 H6A 109.5 . . ?
Si1 C6 H6B 109.5 . . ?
Si1 C6 H6C 109.5 . . ?
H6A C6 H6B 109.5 . . ?
H6A C6 H6C 109.5 . . ?
H6B C6 H6C 109.5 . . ?
Si2 C7 H7A 109.5 . . ?
Si2 C7 H7B 109.5 . . ?
Si2 C7 H7C 109.5 . . ?
H7A C7 H7B 109.5 . . ?
H7A C7 H7C 109.5 . . ?
H7B C7 H7C 109.5 . . ?
Si2 C8 H8A 109.5 . . ?
Si2 C8 H8B 109.5 . . ?
Si2 C8 H8C 109.5 . . ?
H8A C8 H8B 109.5 . . ?
H8A C8 H8C 109.5 . . ?
H8B C8 H8C 109.5 . . ?
Si2 C9 H9A 109.5 . . ?
Si2 C9 H9B 109.5 . . ?
Si2 C9 H9C 109.5 . . ?
H9A C9 H9B 109.5 . . ?
H9A C9 H9C 109.5 . . ?
H9B C9 H9C 109.5 . . ?
P2 C10 Si3 116.0(4) . . ?
P2 C10 Si4 120.4(4) . . ?
Si3 C10 Si4 118.0(4) . . ?
P2 C11 H11A 109.5 . . ?
P2 C11 H11B 109.5 . . ?
P2 C11 H11C 109.5 . . ?
H11A C11 H11B 109.5 . . ?
H11A C11 H11C 109.5 . . ?
H11B C11 H11C 109.5 . . ?
P2 C12 H12A 109.5 . . ?
P2 C12 H12B 109.5 . . ?
P2 C12 H12C 109.5 . . ?
H12A C12 H12B 109.5 . . ?
H12A C12 H12C 109.5 . . ?
H12B C12 H12C 109.5 . . ?
Si3 C13 H13A 109.5 . . ?
Si3 C13 H13B 109.5 . . ?
Si3 C13 H13C 109.5 . . ?
H13A C13 H13B 109.5 . . ?
H13A C13 H13C 109.5 . . ?
H13B C13 H13C 109.5 . . ?
Si3 C14 H14A 109.5 . . ?
Si3 C14 H14B 109.5 . . ?
Si3 C14 H14C 109.5 . . ?
H14A C14 H14B 109.5 . . ?
H14A C14 H14C 109.5 . . ?
H14B C14 H14C 109.5 . . ?
Si3 C15 H15A 109.5 . . ?
Si3 C15 H15B 109.5 . . ?
Si3 C15 H15C 109.5 . . ?
H15A C15 H15B 109.5 . . ?
H15A C15 H15C 109.5 . . ?
H15B C15 H15C 109.5 . . ?
Si4 C16 H16A 109.5 . . ?
Si4 C16 H16B 109.5 . . ?
Si4 C16 H16C 109.5 . . ?
H16A C16 H16B 109.5 . . ?
H16A C16 H16C 109.5 . . ?
H16B C16 H16C 109.5 . . ?
Si4 C17 H17A 109.5 . . ?
Si4 C17 H17B 109.5 . . ?
Si4 C17 H17C 109.5 . . ?
H17A C17 H17B 109.5 . . ?
H17A C17 H17C 109.5 . . ?
H17B C17 H17C 109.5 . . ?
Si4 C18 H18A 109.5 . . ?
Si4 C18 H18B 109.5 . . ?
Si4 C18 H18C 109.5 . . ?
H18A C18 H18B 109.5 . . ?
H18A C18 H18C 109.5 . . ?
H18B C18 H18C 109.5 . . ?
O5 C19 H19A 110.6 . . ?
O5 C19 H19B 110.6 . . ?
O5 C19 C20 105.8(8) . . ?
H19A C19 H19B 108.7 . . ?
H19A C19 C20 110.6 . . ?
H19B C19 C20 110.6 . . ?
C19 C20 H20A 110.0 . . ?
C19 C20 H20B 110.0 . . ?
C19 C20 C21 108.4(10) . . ?
H20A C20 H20B 108.4 . . ?
H20A C20 C21 110.0 . . ?
H20B C20 C21 110.0 . . ?
C20 C21 H21A 109.6 . . ?
C20 C21 H21B 109.6 . . ?
C20 C21 C22 110.4(10) . . ?
H21A C21 H21B 108.1 . . ?
H21A C21 C22 109.6 . . ?
H21B C21 C22 109.6 . . ?
O5 C22 C21 105.6(8) . . ?
O5 C22 H22A 110.6 . . ?
O5 C22 H22B 110.6 . . ?
C21 C22 H22A 110.6 . . ?
C21 C22 H22B 110.6 . . ?
H22A C22 H22B 108.7 . . ?
O1 C23 H23A 108.8 . . ?
O1 C23 H23B 108.8 . . ?
O1 C23 C24 113.7(13) . . ?
H23A C23 H23B 107.7 . . ?
H23A C23 C24 108.8 . . ?
H23B C23 C24 108.8 . . ?
C23 C24 H24A 110.9 . . ?
C23 C24 H24B 110.9 . . ?
C23 C24 C25 104.1(11) . . ?
H24A C24 H24B 109.0 . . ?
H24A C24 C25 110.9 . . ?
H24B C24 C25 110.9 . . ?
C24 C25 H25A 110.7 . . ?
C24 C25 H25B 110.7 . . ?
C24 C25 C26 105.3(11) . . ?
H25A C25 H25B 108.8 . . ?
H25A C25 C26 110.7 . . ?
H25B C25 C26 110.7 . . ?
O1 C26 C25 104.6(10) . . ?
O1 C26 H26A 110.8 . . ?
O1 C26 H26B 110.8 . . ?
C25 C26 H26A 110.8 . . ?
C25 C26 H26B 110.8 . . ?
H26A C26 H26B 108.9 . . ?
O2 C27 H27A 110.0 . . ?
O2 C27 H27B 110.0 . . ?
O2 C27 C28 108.6(10) . . ?
H27A C27 H27B 108.3 . . ?
H27A C27 C28 110.0 . . ?
H27B C27 C28 110.0 . . ?
C27 C28 H28A 110.8 . . ?
C27 C28 H28B 110.8 . . ?
C27 C28 C29 104.5(9) . . ?
H28A C28 H28B 108.9 . . ?
H28A C28 C29 110.8 . . ?
H28B C28 C29 110.8 . . ?
C28 C29 H29A 109.7 . . ?
C28 C29 H29B 109.7 . . ?
C28 C29 C30 109.8(10) . . ?
H29A C29 H29B 108.2 . . ?
H29A C29 C30 109.7 . . ?
H29B C29 C30 109.7 . . ?
O2 C30 C29 103.0(9) . . ?
O2 C30 H30A 111.2 . . ?
O2 C30 H30B 111.2 . . ?
C29 C30 H30A 111.2 . . ?
C29 C30 H30B 111.2 . . ?
H30A C30 H30B 109.1 . . ?
O3 C31 H31A 110.7 . . ?
O3 C31 H31B 110.7 . . ?
O3 C31 C32 105.1(8) . . ?
H31A C31 H31B 108.8 . . ?
H31A C31 C32 110.7 . . ?
H31B C31 C32 110.7 . . ?
C31 C32 H32A 109.0 . . ?
C31 C32 H32B 109.0 . . ?
C31 C32 C33 113.0(10) . . ?
H32A C32 H32B 107.8 . . ?
H32A C32 C33 109.0 . . ?
H32B C32 C33 109.0 . . ?
C32 C33 H33A 110.5 . . ?
C32 C33 H33B 110.5 . . ?
C32 C33 C34 106.1(8) . . ?
H33A C33 H33B 108.7 . . ?
H33A C33 C34 110.5 . . ?
H33B C33 C34 110.5 . . ?
O3 C34 C33 106.1(7) . . ?
O3 C34 H34A 110.5 . . ?
O3 C34 H34B 110.5 . . ?
C33 C34 H34A 110.5 . . ?
C33 C34 H34B 110.5 . . ?
H34A C34 H34B 108.7 . . ?
O4 C35 H35A 110.5 . . ?
O4 C35 H35B 110.5 . . ?
O4 C35 C36 106.0(10) . . ?
H35A C35 H35B 108.7 . . ?
H35A C35 C36 110.5 . . ?
H35B C35 C36 110.5 . . ?
C35 C36 H36A 111.7 . . ?
C35 C36 H36B 111.7 . . ?
C35 C36 C37 100.5(9) . . ?
H36A C36 H36B 109.4 . . ?
H36A C36 C37 111.7 . . ?
H36B C36 C37 111.7 . . ?
C36 C37 H37A 111.7 . . ?
C36 C37 H37B 111.7 . . ?
C36 C37 C38 100.3(12) . . ?
H37A C37 H37B 109.5 . . ?
H37A C37 C38 111.7 . . ?
H37B C37 C38 111.7 . . ?
O4 C38 C37 109.9(10) . . ?
O4 C38 H38A 109.7 . . ?
O4 C38 H38B 109.7 . . ?
C37 C38 H38A 109.7 . . ?
C37 C38 H38B 109.7 . . ?
H38A C38 H38B 108.2 . . ?

loop_
_geom_bond_atom_site_label_1
_geom_bond_atom_site_label_2
_geom_bond_distance
_geom_bond_site_symmetry_2
_geom_bond_publ_flag
Ba O1 2.761(5) . ?
Ba O2 2.758(6) . ?
Ba O3 2.762(5) . ?
Ba O4 2.754(5) . ?
Ba O5 2.790(5) . ?
Ba B1 3.027(8) . ?
Ba H1A 2.65(4) . ?
Ba H1B 2.84(4) . ?
Ba H1C 3.06(4) . ?
Ba B2 3.023(8) . ?
Ba H2D 2.72(4) . ?
Ba H2E 2.91(4) . ?
Ba H2F 2.89(4) . ?
P1 B1 1.944(9) . ?
P1 C1 1.711(7) . ?
P1 C2 1.836(10) . ?
P1 C3 1.823(9) . ?
P2 B2 1.930(8) . ?
P2 C10 1.729(7) . ?
P2 C11 1.831(7) . ?
P2 C12 1.827(8) . ?
Si1 C1 1.800(9) . ?
Si1 C4 1.844(18) . ?
Si1 C5 1.805(16) . ?
Si1 C6 1.801(15) . ?
Si2 C1 1.845(8) . ?
Si2 C7 1.918(14) . ?
Si2 C8 1.881(11) . ?
Si2 C9 1.890(11) . ?
Si3 C10 1.802(7) . ?
Si3 C13 1.900(15) . ?
Si3 C14 1.905(11) . ?
Si3 C15 1.894(10) . ?
Si4 C10 1.831(7) . ?
Si4 C16 1.882(9) . ?
Si4 C17 1.903(9) . ?
Si4 C18 1.871(7) . ?
O1 C23 1.357(12) . ?
O1 C26 1.370(14) . ?
O2 C27 1.397(13) . ?
O2 C30 1.448(10) . ?
O3 C31 1.465(11) . ?
O3 C34 1.439(10) . ?
O4 C35 1.442(11) . ?
O4 C38 1.438(13) . ?
O5 C19 1.427(11) . ?
O5 C22 1.404(11) . ?
B1 H1A 1.21(3) . ?
B1 H1B 1.20(3) . ?
B1 H1C 1.20(3) . ?
B2 H2D 1.22(3) . ?
B2 H2E 1.19(3) . ?
B2 H2F 1.20(3) . ?
C2 H2A 0.980 . ?
C2 H2B 0.980 . ?
C2 H2C 0.980 . ?
C3 H3A 0.980 . ?
C3 H3B 0.980 . ?
C3 H3C 0.980 . ?
C4 H4A 0.980 . ?
C4 H4B 0.980 . ?
C4 H4C 0.980 . ?
C5 H5A 0.980 . ?
C5 H5B 0.980 . ?
C5 H5C 0.980 . ?
C6 H6A 0.980 . ?
C6 H6B 0.980 . ?
C6 H6C 0.980 . ?
C7 H7A 0.980 . ?
C7 H7B 0.980 . ?
C7 H7C 0.980 . ?
C8 H8A 0.980 . ?
C8 H8B 0.980 . ?
C8 H8C 0.980 . ?
C9 H9A 0.980 . ?
C9 H9B 0.980 . ?
C9 H9C 0.980 . ?
C11 H11A 0.980 . ?
C11 H11B 0.980 . ?
C11 H11C 0.980 . ?
C12 H12A 0.980 . ?
C12 H12B 0.980 . ?
C12 H12C 0.980 . ?
C13 H13A 0.980 . ?
C13 H13B 0.980 . ?
C13 H13C 0.980 . ?
C14 H14A 0.980 . ?
C14 H14B 0.980 . ?
C14 H14C 0.980 . ?
C15 H15A 0.980 . ?
C15 H15B 0.980 . ?
C15 H15C 0.980 . ?
C16 H16A 0.980 . ?
C16 H16B 0.980 . ?
C16 H16C 0.980 . ?
C17 H17A 0.980 . ?
C17 H17B 0.980 . ?
C17 H17C 0.980 . ?
C18 H18A 0.980 . ?
C18 H18B 0.980 . ?
C18 H18C 0.980 . ?
C19 H19A 0.990 . ?
C19 H19B 0.990 . ?
C19 C20 1.489(15) . ?
C20 H20A 0.990 . ?
C20 H20B 0.990 . ?
C20 C21 1.328(16) . ?
C21 H21A 0.990 . ?
C21 H21B 0.990 . ?
C21 C22 1.480(15) . ?
C22 H22A 0.990 . ?
C22 H22B 0.990 . ?
C23 H23A 0.990 . ?
C23 H23B 0.990 . ?
C23 C24 1.36(2) . ?
C24 H24A 0.990 . ?
C24 H24B 0.990 . ?
C24 C25 1.40(2) . ?
C25 H25A 0.990 . ?
C25 H25B 0.990 . ?
C25 C26 1.51(2) . ?
C26 H26A 0.990 . ?
C26 H26B 0.990 . ?
C27 H27A 0.990 . ?
C27 H27B 0.990 . ?
C27 C28 1.479(18) . ?
C28 H28A 0.990 . ?
C28 H28B 0.990 . ?
C28 C29 1.412(17) . ?
C29 H29A 0.990 . ?
C29 H29B 0.990 . ?
C29 C30 1.502(15) . ?
C30 H30A 0.990 . ?
C30 H30B 0.990 . ?
C31 H31A 0.990 . ?
C31 H31B 0.990 . ?
C31 C32 1.440(14) . ?
C32 H32A 0.990 . ?
C32 H32B 0.990 . ?
C32 C33 1.367(15) . ?
C33 H33A 0.990 . ?
C33 H33B 0.990 . ?
C33 C34 1.515(12) . ?
C34 H34A 0.990 . ?
C34 H34B 0.990 . ?
C35 H35A 0.990 . ?
C35 H35B 0.990 . ?
C35 C36 1.524(17) . ?
C36 H36A 0.990 . ?
C36 H36B 0.990 . ?
C36 C37 1.59(2) . ?
C37 H37A 0.990 . ?
C37 H37B 0.990 . ?
C37 C38 1.486(13) . ?
C38 H38A 0.990 . ?
C38 H38B 0.990 . ?
